data_4301730
loop_
_publ_author_name
'Liam P. Spencer'
'Ping Yang'
'Brian L. Scott'
'Enrique R. Batista'
'James M. Boncella'

_publ_section_title
;
Uranium(VI) Bis(imido) Chalcogenate Complexes: Synthesis and Density
Functional Theory Analysis
;
_journal_name_full 'Inorganic Chemistry'
_journal_page_first 2693
_journal_page_last 2700
_journal_paper_doi 10.1021/ic802212m
_journal_volume 48
_journal_year 2009
_chemical_formula_sum 'C20 H30 I2 N4 U'
_chemical_formula_weight 818.31
_chemical_name_systematic
; 

 ? 

;
_space_group_IT_number 14
_symmetry_cell_setting monoclinic
_symmetry_space_group_name_Hall '-P 2ybc'
_symmetry_space_group_name_H-M 'P 1 21/c 1'
_atom_sites_solution_hydrogens geom
_atom_sites_solution_primary direct
_atom_sites_solution_secondary difmap
_audit_creation_method SHELXL-97
_cell_angle_alpha 90.00
_cell_angle_beta 111.146(6)
_cell_angle_gamma 90.00
_cell_formula_units_Z 4
_cell_length_a 16.973(10)
_cell_length_b 9.654(6)
_cell_length_c 17.214(10)
_cell_measurement_temperature 120(1)
_cell_volume 2631(3)
_computing_cell_refinement 'SAINT+, v. 7.06 (Bruker AXS, 2001)'
_computing_data_collection 'APEX II, v. 1.08 (Bruker AXS, 2003)'
_computing_data_reduction 'SAINT+, v. 7.06 (Bruker AXS, 2001)'
_computing_molecular_graphics 'SHELXTL, v. 6.10, (Bruker AXS, 2000)'
_computing_publication_material 'SHELXTL, v. 6.10, (Bruker AXS, 2000)'
_computing_structure_refinement 'SHELXL-97 (Sheldrick, 1997)'
_computing_structure_solution 'SHELXS-97 (Sheldrick, 1990)'
_diffrn_ambient_temperature 120(1)
_diffrn_measured_fraction_theta_full 0.997
_diffrn_measured_fraction_theta_max 0.974
_diffrn_measurement_device_type 'Bruker D8 with APEXII CCD'
_diffrn_measurement_method '\w scans'
_diffrn_radiation_monochromator graphite
_diffrn_radiation_source 'fine-focus sealed tube'
_diffrn_radiation_type MoK\a
_diffrn_radiation_wavelength 0.71073
_diffrn_reflns_av_R_equivalents 0.0868
_diffrn_reflns_av_sigmaI/netI 0.1034
_diffrn_reflns_limit_h_max 21
_diffrn_reflns_limit_h_min -18
_diffrn_reflns_limit_k_max 11
_diffrn_reflns_limit_k_min -10
_diffrn_reflns_limit_l_max 21
_diffrn_reflns_limit_l_min -21
_diffrn_reflns_number 16799
_diffrn_reflns_theta_full 25.00
_diffrn_reflns_theta_max 26.48
_diffrn_reflns_theta_min 2.40
_diffrn_standards_decay_% 0
_diffrn_standards_interval_count 0
_diffrn_standards_interval_time 0
_diffrn_standards_number 0
_exptl_absorpt_coefficient_mu 8.528
_exptl_absorpt_correction_T_max 0.5486
_exptl_absorpt_correction_T_min 0.4276
_exptl_absorpt_correction_type multi-scan
_exptl_absorpt_process_details 'SADABS 2.03 (Sheldrick, 2001)'
_exptl_crystal_colour orange
_exptl_crystal_density_diffrn 2.066
_exptl_crystal_density_method 'not measured'
_exptl_crystal_description block
_exptl_crystal_F_000 1504
_exptl_crystal_size_max 0.12
_exptl_crystal_size_mid 0.08
_exptl_crystal_size_min 0.08
_refine_diff_density_max 2.611
_refine_diff_density_min -3.471
_refine_diff_density_rms 0.324
_refine_ls_extinction_coef 0.00138(17)
_refine_ls_extinction_expression Fc^*^=kFc[1+0.001xFc^2^\l^3^/sin(2\q)]^-1/4^
_refine_ls_extinction_method SHELXL
_refine_ls_goodness_of_fit_ref 0.963
_refine_ls_hydrogen_treatment constr
_refine_ls_matrix_type full
_refine_ls_number_parameters 245
_refine_ls_number_reflns 5301
_refine_ls_number_restraints 6
_refine_ls_restrained_S_all 0.964
_refine_ls_R_factor_all 0.1055
_refine_ls_R_factor_gt 0.0662
_refine_ls_shift/su_max 0.077
_refine_ls_shift/su_mean 0.003
_refine_ls_structure_factor_coef Fsqd
_refine_ls_weighting_details 'calc w=1/[\s^2^(Fo^2^)+(0.1000P)^2^+0.0000P] where P=(Fo^2^+2Fc^2^)/3'
_refine_ls_weighting_scheme calc
_refine_ls_wR_factor_gt 0.1508
_refine_ls_wR_factor_ref 0.1739
_reflns_number_gt 3562
_reflns_number_total 5301
_reflns_threshold_expression >2sigma(I)
_cod_data_source_file ic802212m_si_001_4.cif
_cod_data_source_block apx520
_cod_original_sg_symbol_H-M 'P 21/c'
_cod_database_code 4301730

loop_
_symmetry_equiv_pos_as_xyz
'x, y, z'
'-x, y+1/2, -z+1/2'
'-x, -y, -z'
'x, -y-1/2, z-1/2'

loop_
_atom_site_label
_atom_site_type_symbol
_atom_site_fract_x
_atom_site_fract_y
_atom_site_fract_z
_atom_site_U_iso_or_equiv
_atom_site_adp_type
_atom_site_occupancy
_atom_site_symmetry_multiplicity
_atom_site_calc_flag
_atom_site_refinement_flags
_atom_site_disorder_assembly
_atom_site_disorder_group
U1 U 0.25063(3) 0.78005(5) 0.37845(3) 0.0314(2) Uani 1 1 d . . .
I1 I 0.35734(6) 1.01323(9) 0.48508(5) 0.0411(3) Uani 1 1 d . . .
I2 I 0.10420(7) 0.74686(10) 0.43647(7) 0.0442(3) Uani 1 1 d . . .
N1 N 0.3597(7) 0.7448(10) 0.3120(7) 0.028(2) Uani 1 1 d . . .
N2 N 0.2107(7) 0.6177(11) 0.2592(6) 0.035(3) Uani 1 1 d . . .
N3 N 0.1960(7) 0.9071(13) 0.2989(6) 0.042(3) Uani 1 1 d . A .
N4 N 0.3021(7) 0.6358(11) 0.4442(7) 0.035(3) Uani 1 1 d . . .
C1 C 0.1361(10) 0.5575(14) 0.2342(8) 0.041(3) Uani 1 1 d . . .
H1 H 0.1043 0.5665 0.2681 0.050 Uiso 1 1 calc R . .
C2 C 0.1009(9) 0.4811(14) 0.1609(9) 0.041(3) Uani 1 1 d . . .
H2 H 0.0461 0.4471 0.1445 0.050 Uiso 1 1 calc R . .
C3 C 0.1505(8) 0.4575(14) 0.1131(8) 0.035(3) Uani 1 1 d . . .
C4 C 0.1163(9) 0.3763(16) 0.0362(7) 0.043(4) Uani 1 1 d . . .
H4A H 0.1613 0.3266 0.0272 0.065 Uiso 1 1 calc R . .
H4B H 0.0900 0.4374 -0.0100 0.065 Uiso 1 1 calc R . .
H4C H 0.0752 0.3118 0.0409 0.065 Uiso 1 1 calc R . .
C5 C 0.2282(8) 0.5210(13) 0.1400(8) 0.035(3) Uani 1 1 d . . .
H5 H 0.2615 0.5125 0.1076 0.041 Uiso 1 1 calc R . .
C6 C 0.2589(8) 0.5962(13) 0.2123(8) 0.034(3) Uani 1 1 d . . .
C7 C 0.3420(8) 0.6614(13) 0.2450(8) 0.032(3) Uani 1 1 d . . .
C8 C 0.4025(8) 0.6396(13) 0.2087(8) 0.038(3) Uani 1 1 d . . .
H8 H 0.3894 0.5820 0.1624 0.045 Uiso 1 1 calc R . .
C9 C 0.4804(9) 0.7007(15) 0.2394(9) 0.040(3) Uani 1 1 d . . .
C10 C 0.5461(9) 0.6748(17) 0.2027(9) 0.050(4) Uani 1 1 d . . .
H10A H 0.5821 0.6004 0.2322 0.075 Uiso 1 1 calc R . .
H10B H 0.5792 0.7570 0.2072 0.075 Uiso 1 1 calc R . .
H10C H 0.5194 0.6500 0.1451 0.075 Uiso 1 1 calc R . .
C11 C 0.4973(9) 0.7824(14) 0.3096(10) 0.044(4) Uani 1 1 d . . .
H11 H 0.5499 0.8235 0.3346 0.053 Uiso 1 1 calc R . .
C12 C 0.4351(8) 0.8015(13) 0.3415(8) 0.034(3) Uani 1 1 d . . .
H12 H 0.4470 0.8590 0.3876 0.041 Uiso 1 1 calc R . .
C13 C 0.1464(10) 1.0115(15) 0.2397(9) 0.052(4) Uani 1 1 d D . .
C14 C 0.211(2) 1.114(3) 0.232(3) 0.090(5) Uani 0.50 1 d PD A 1
H14A H 0.2445 1.0708 0.2050 0.135 Uiso 0.50 1 calc PR A 1
H14B H 0.2461 1.1444 0.2867 0.135 Uiso 0.50 1 calc PR A 1
H14C H 0.1818 1.1925 0.2001 0.135 Uiso 0.50 1 calc PR A 1
C14' C 0.209(2) 1.073(4) 0.202(2) 0.090(5) Uani 0.50 1 d PD A 2
H14D H 0.2291 1.0010 0.1757 0.135 Uiso 0.50 1 calc PR A 2
H14E H 0.2556 1.1148 0.2453 0.135 Uiso 0.50 1 calc PR A 2
H14F H 0.1804 1.1424 0.1614 0.135 Uiso 0.50 1 calc PR A 2
C15 C 0.1087(13) 1.112(2) 0.2832(12) 0.090(5) Uani 1 1 d D A .
H15A H 0.0857 1.0627 0.3184 0.135 Uiso 1 1 calc R . .
H15B H 0.0647 1.1642 0.2425 0.135 Uiso 1 1 calc R . .
H15C H 0.1518 1.1747 0.3164 0.135 Uiso 1 1 calc R . .
C16 C 0.0656(19) 0.938(5) 0.188(3) 0.090(5) Uani 0.50 1 d PD A 1
H16A H 0.0783 0.8678 0.1544 0.135 Uiso 0.50 1 calc PR A 1
H16B H 0.0271 1.0041 0.1516 0.135 Uiso 0.50 1 calc PR A 1
H16C H 0.0403 0.8966 0.2235 0.135 Uiso 0.50 1 calc PR A 1
C16' C 0.083(2) 0.930(4) 0.167(2) 0.090(5) Uani 0.50 1 d PD A 2
H16D H 0.1129 0.8694 0.1432 0.135 Uiso 0.50 1 calc PR A 2
H16E H 0.0489 0.9930 0.1256 0.135 Uiso 0.50 1 calc PR A 2
H16F H 0.0471 0.8754 0.1878 0.135 Uiso 0.50 1 calc PR A 2
C17 C 0.3363(10) 0.5031(13) 0.4895(9) 0.043(4) Uani 1 1 d . . .
C18 C 0.3927(15) 0.5480(19) 0.5762(11) 0.099(8) Uani 1 1 d . . .
H18A H 0.4278 0.4719 0.6043 0.149 Uiso 1 1 calc R . .
H18B H 0.3583 0.5766 0.6071 0.149 Uiso 1 1 calc R . .
H18C H 0.4275 0.6239 0.5722 0.149 Uiso 1 1 calc R . .
C19 C 0.3859(11) 0.4334(16) 0.4472(12) 0.071(5) Uani 1 1 d . . .
H19A H 0.3496 0.4072 0.3922 0.107 Uiso 1 1 calc R . .
H19B H 0.4119 0.3522 0.4780 0.107 Uiso 1 1 calc R . .
H19C H 0.4289 0.4951 0.4437 0.107 Uiso 1 1 calc R . .
C20 C 0.2610(11) 0.4182(16) 0.4894(13) 0.082(6) Uani 1 1 d . . .
H20A H 0.2290 0.3887 0.4337 0.123 Uiso 1 1 calc R . .
H20B H 0.2259 0.4736 0.5101 0.123 Uiso 1 1 calc R . .
H20C H 0.2805 0.3384 0.5245 0.123 Uiso 1 1 calc R . .

loop_
_atom_site_aniso_label
_atom_site_aniso_U_11
_atom_site_aniso_U_22
_atom_site_aniso_U_33
_atom_site_aniso_U_23
_atom_site_aniso_U_13
_atom_site_aniso_U_12
U1 0.0330(3) 0.0249(3) 0.0357(3) -0.0001(2) 0.0115(2) 0.0021(2)
I1 0.0496(7) 0.0322(5) 0.0426(5) -0.0060(4) 0.0179(5) -0.0064(4)
I2 0.0374(6) 0.0425(6) 0.0560(6) -0.0025(4) 0.0209(5) 0.0025(4)
N1 0.021(6) 0.028(6) 0.036(6) 0.009(4) 0.012(5) 0.004(4)
N2 0.034(7) 0.031(6) 0.040(6) -0.008(5) 0.012(5) -0.010(5)
N3 0.040(7) 0.052(8) 0.034(6) 0.006(6) 0.012(5) 0.008(6)
N4 0.030(6) 0.031(6) 0.049(7) -0.003(5) 0.018(5) 0.002(5)
C1 0.059(10) 0.033(8) 0.037(8) -0.011(6) 0.023(7) -0.007(7)
C2 0.034(8) 0.040(8) 0.049(8) -0.005(7) 0.013(7) -0.015(6)
C3 0.026(7) 0.034(7) 0.044(8) 0.004(6) 0.012(6) 0.001(6)
C4 0.038(8) 0.061(10) 0.030(7) -0.010(7) 0.012(6) -0.010(7)
C5 0.036(8) 0.027(7) 0.045(8) -0.002(6) 0.019(6) 0.001(6)
C6 0.037(8) 0.024(7) 0.043(8) 0.004(6) 0.016(6) 0.000(6)
C7 0.043(8) 0.020(6) 0.040(7) -0.007(6) 0.023(6) 0.003(6)
C8 0.033(8) 0.025(7) 0.051(8) -0.004(6) 0.010(7) -0.003(6)
C9 0.039(9) 0.045(9) 0.045(8) -0.006(7) 0.026(7) -0.006(7)
C10 0.031(8) 0.058(10) 0.061(10) -0.022(8) 0.017(7) -0.001(7)
C11 0.034(8) 0.035(8) 0.064(10) -0.007(7) 0.020(7) -0.002(6)
C12 0.031(8) 0.031(8) 0.042(8) -0.018(6) 0.015(6) -0.006(6)
C13 0.049(10) 0.051(10) 0.052(9) 0.021(7) 0.011(8) 0.006(8)
C14 0.109(11) 0.071(10) 0.094(12) 0.013(8) 0.042(9) 0.047(9)
C14' 0.109(11) 0.071(10) 0.094(12) 0.013(8) 0.042(9) 0.047(9)
C15 0.109(11) 0.071(10) 0.094(12) 0.013(8) 0.042(9) 0.047(9)
C16 0.109(11) 0.071(10) 0.094(12) 0.013(8) 0.042(9) 0.047(9)
C16' 0.109(11) 0.071(10) 0.094(12) 0.013(8) 0.042(9) 0.047(9)
C17 0.055(10) 0.016(7) 0.056(9) 0.007(6) 0.017(8) 0.001(6)
C18 0.17(2) 0.046(11) 0.070(13) 0.028(10) 0.024(14) 0.038(13)
C19 0.078(13) 0.030(9) 0.122(16) 0.010(10) 0.055(12) 0.013(9)
C20 0.091(15) 0.026(9) 0.16(2) 0.018(11) 0.084(15) 0.003(9)

loop_
_atom_type_symbol
_atom_type_description
_atom_type_scat_dispersion_real
_atom_type_scat_dispersion_imag
_atom_type_scat_source
C C 0.0033 0.0016 'International Tables Vol C Tables 4.2.6.8 and 6.1.1.4'
H H 0.0000 0.0000 'International Tables Vol C Tables 4.2.6.8 and 6.1.1.4'
N N 0.0061 0.0033 'International Tables Vol C Tables 4.2.6.8 and 6.1.1.4'
I I -0.4742 1.8119 'International Tables Vol C Tables 4.2.6.8 and 6.1.1.4'
U U -9.6767 9.6646 'International Tables Vol C Tables 4.2.6.8 and 6.1.1.4'

loop_
_geom_angle_atom_site_label_1
_geom_angle_atom_site_label_2
_geom_angle_atom_site_label_3
_geom_angle
_geom_angle_site_symmetry_1
_geom_angle_site_symmetry_3
_geom_angle_publ_flag
N4 U1 N3 171.2(5) . . ?
N4 U1 N2 87.6(4) . . ?
N3 U1 N2 83.7(4) . . ?
N4 U1 N1 85.0(4) . . ?
N3 U1 N1 90.4(4) . . ?
N2 U1 N1 64.2(3) . . ?
N4 U1 I2 88.9(3) . . ?
N3 U1 I2 93.7(4) . . ?
N2 U1 I2 101.3(3) . . ?
N1 U1 I2 164.4(2) . . ?
N4 U1 I1 98.3(3) . . ?
N3 U1 I1 89.2(4) . . ?
N2 U1 I1 153.0(3) . . ?
N1 U1 I1 89.9(2) . . ?
I2 U1 I1 105.11(4) . . ?
C12 N1 C7 117.7(11) . . ?
C12 N1 U1 122.7(8) . . ?
C7 N1 U1 119.6(8) . . ?
C1 N2 C6 117.0(11) . . ?
C1 N2 U1 119.6(9) . . ?
C6 N2 U1 123.2(8) . . ?
C13 N3 U1 174.2(10) . . ?
C17 N4 U1 171.8(9) . . ?
N2 C1 C2 125.1(13) . . ?
C3 C2 C1 117.9(13) . . ?
C5 C3 C2 116.1(12) . . ?
C5 C3 C4 124.1(12) . . ?
C2 C3 C4 119.7(12) . . ?
C6 C5 C3 123.0(13) . . ?
N2 C6 C5 120.5(12) . . ?
N2 C6 C7 114.3(11) . . ?
C5 C6 C7 125.2(12) . . ?
N1 C7 C8 119.9(12) . . ?
N1 C7 C6 118.3(11) . . ?
C8 C7 C6 121.8(11) . . ?
C9 C8 C7 121.8(12) . . ?
C8 C9 C11 116.7(13) . . ?
C8 C9 C10 122.1(13) . . ?
C11 C9 C10 121.1(13) . . ?
C12 C11 C9 118.8(13) . . ?
N1 C12 C11 125.1(12) . . ?
N3 C13 C15 109.9(12) . . ?
N3 C13 C14 105(2) . . ?
C15 C13 C14 93.8(19) . . ?
N3 C13 C16 105(2) . . ?
C15 C13 C16 98(2) . . ?
C14 C13 C16 141(3) . . ?
N3 C13 C16' 106(2) . . ?
C15 C13 C16' 116(2) . . ?
C14 C13 C16' 126(2) . . ?
C16 C13 C16' 20(2) . . ?
N3 C13 C14' 104(2) . . ?
C15 C13 C14' 115.9(19) . . ?
C14 C13 C14' 24(2) . . ?
C16 C13 C14' 123(3) . . ?
C16' C13 C14' 104.1(15) . . ?
C19 C17 C18 110.4(16) . . ?
C19 C17 N4 108.5(12) . . ?
C18 C17 N4 104.8(11) . . ?
C19 C17 C20 112.8(13) . . ?
C18 C17 C20 112.8(16) . . ?
N4 C17 C20 107.0(12) . . ?

loop_
_geom_bond_atom_site_label_1
_geom_bond_atom_site_label_2
_geom_bond_distance
_geom_bond_site_symmetry_2
_geom_bond_publ_flag
U1 N4 1.809(11) . ?
U1 N3 1.823(11) . ?
U1 N2 2.476(10) . ?
U1 N1 2.526(11) . ?
U1 I2 3.0114(18) . ?
U1 I1 3.0525(15) . ?
N1 C12 1.313(16) . ?
N1 C7 1.350(15) . ?
N2 C1 1.317(17) . ?
N2 C6 1.356(16) . ?
N3 C13 1.465(17) . ?
N4 C17 1.503(16) . ?
C1 C2 1.396(18) . ?
C2 C3 1.391(18) . ?
C3 C5 1.374(17) . ?
C3 C4 1.467(17) . ?
C5 C6 1.372(17) . ?
C6 C7 1.459(18) . ?
C7 C8 1.397(18) . ?
C8 C9 1.369(18) . ?
C9 C11 1.383(19) . ?
C9 C10 1.487(19) . ?
C11 C12 1.367(18) . ?
C13 C15 1.504(15) . ?
C13 C14 1.512(19) . ?
C13 C16 1.516(19) . ?
C13 C16' 1.541(18) . ?
C13 C14' 1.548(18) . ?
C17 C19 1.46(2) . ?
C17 C18 1.52(2) . ?
C17 C20 1.52(2) . ?
